data_7022623
loop_
_publ_author_name
'Le\~nero, Karina Q Almeida'
'Guari, Yannick'
'Kamer, Paul C. J.'
'van Leeuwen, Piet W. N. M.'
'Donnadieu, Bruno'
'Sabo-Etienne, Sylviane'
'Chaudret, Bruno'
'Lutz, Martin'
'Spek, Anthony L.'

_publ_section_title
;
 Heterolytic activation of dihydrogen by platinum and palladium complexes.
;
_journal_issue 18
_journal_name_full 'Dalton transactions (Cambridge, England : 2003)'
_journal_page_first 6495
_journal_page_last 6512
_journal_paper_doi 10.1039/c3dt32395a
_journal_volume 42
_journal_year 2013
_chemical_compound_source 'synthesis as described'
_chemical_formula_moiety 'C55 H46 N O P3 Pt Si, 2(C F3 O3 S), C H2 Cl2'
_chemical_formula_sum 'C58 H48 Cl2 F6 N O7 P3 Pt S2 Si'
_chemical_formula_weight 1436.13
_chemical_name_systematic
;
?
;
_space_group_IT_number 15
_symmetry_cell_setting monoclinic
_symmetry_Int_Tables_number 15
_symmetry_space_group_name_Hall '-C 2yc'
_symmetry_space_group_name_H-M 'C 1 2/c 1'
_atom_sites_solution_hydrogens geom
_atom_sites_solution_primary direct
_atom_sites_solution_secondary difmap
_cell_angle_alpha 90
_cell_angle_beta 91.27(3)
_cell_angle_gamma 90
_cell_formula_units_Z 8
_cell_length_a 23.757(5)
_cell_length_b 13.009(3)
_cell_length_c 38.060(8)
_cell_measurement_reflns_used 7996
_cell_measurement_temperature 180(2)
_cell_measurement_theta_max 26.05
_cell_measurement_theta_min 1.65
_cell_measurement_wavelength 0.71073
_cell_volume 11760(4)
_computing_cell_refinement 'Stoe IPDS software (Stoe, 1996)'
_computing_data_collection 'Stoe IPDS software (Stoe, 1996)'
_computing_data_reduction 'XRED (Stoe, 1.08, 1996)'
_computing_molecular_graphics 'Ortep-3 for Windows (Farrugia, 1997)'
_computing_publication_material 'WinGX publication routines (Farrugia, 1999)'
_computing_structure_refinement 'SHELXL-97 (Sheldrick, 2008)'
_computing_structure_solution 'SHELXS-97 (Sheldrick, 1997)'
_diffrn_ambient_temperature 180
_diffrn_measured_fraction_theta_full 0.989
_diffrn_measured_fraction_theta_max 0.989
_diffrn_measurement_device 'Stoe IPDS'
_diffrn_measurement_method \f
_diffrn_radiation_monochromator graphite
_diffrn_radiation_source 'fine-focus sealed tube'
_diffrn_radiation_type MoK\a
_diffrn_radiation_wavelength 0.71073
_diffrn_reflns_av_R_equivalents 0.0485
_diffrn_reflns_av_unetI/netI 0.0328
_diffrn_reflns_limit_h_max 27
_diffrn_reflns_limit_h_min -27
_diffrn_reflns_limit_k_max 14
_diffrn_reflns_limit_k_min -14
_diffrn_reflns_limit_l_max 41
_diffrn_reflns_limit_l_min -43
_diffrn_reflns_number 35260
_diffrn_reflns_theta_full 24.2
_diffrn_reflns_theta_max 24.2
_diffrn_reflns_theta_min 1.78
_diffrn_standards_decay_% 0
_diffrn_standards_interval_time 4
_diffrn_standards_number 200
_exptl_absorpt_coefficient_mu 2.722
_exptl_absorpt_correction_T_max 0.916
_exptl_absorpt_correction_T_min 0.794
_exptl_absorpt_correction_type multi-scan
_exptl_absorpt_process_details
;
[c.f. r.h. blessing, acta cryst. (1995), a51, 33-38]
;
_exptl_crystal_colour yellow
_exptl_crystal_density_diffrn 1.622
_exptl_crystal_density_method 'not measured'
_exptl_crystal_description block
_exptl_crystal_F_000 5728
_exptl_crystal_size_max 0.22
_exptl_crystal_size_mid 0.15
_exptl_crystal_size_min 0.05
_refine_diff_density_max 1.906
_refine_diff_density_min -2.251
_refine_diff_density_rms 0.12
_refine_ls_extinction_method none
_refine_ls_goodness_of_fit_ref 1.045
_refine_ls_hydrogen_treatment constr
_refine_ls_matrix_type full
_refine_ls_number_parameters 738
_refine_ls_number_reflns 9350
_refine_ls_number_restraints 0
_refine_ls_restrained_S_all 1.045
_refine_ls_R_factor_all 0.0473
_refine_ls_R_factor_gt 0.0395
_refine_ls_shift/su_max 0.002
_refine_ls_shift/su_mean 0
_refine_ls_structure_factor_coef Fsqd
_refine_ls_weighting_details 'calc w=1/[\s^2^(Fo^2^)+(0.0609P)^2^+56.2435P] where P=(Fo^2^+2Fc^2^)/3'
_refine_ls_weighting_scheme calc
_refine_ls_wR_factor_gt 0.0958
_refine_ls_wR_factor_ref 0.1015
_reflns_number_gt 8011
_reflns_number_total 9350
_reflns_threshold_expression >2\s(I)
_cod_data_source_file c3dt32395a.txt
_cod_data_source_block Pt1c
_cod_database_code 7022623

loop_
_symmetry_equiv_pos_as_xyz
'x, y, z'
'-x, y, -z+1/2'
'x+1/2, y+1/2, z'
'-x+1/2, y+1/2, -z+1/2'
'-x, -y, -z'
'x, -y, z-1/2'
'-x+1/2, -y+1/2, -z'
'x+1/2, -y+1/2, z-1/2'

loop_
_atom_site_label
_atom_site_type_symbol
_atom_site_fract_x
_atom_site_fract_y
_atom_site_fract_z
_atom_site_U_iso_or_equiv
_atom_site_adp_type
_atom_site_occupancy
_atom_site_symmetry_multiplicity
_atom_site_calc_flag
_atom_site_refinement_flags
Pt1 Pt 0.438742(7) 0.261493(13) 0.114144(5) 0.02066(8) Uani 1 1 d .
Si1 Si 0.60780(6) 0.51396(11) 0.17598(4) 0.0313(3) Uani 1 1 d .
P1 P 0.35325(5) 0.33636(9) 0.12555(3) 0.0259(3) Uani 1 1 d .
P2 P 0.46592(5) 0.36279(9) 0.06921(3) 0.0227(3) Uani 1 1 d .
P3 P 0.52429(5) 0.16604(9) 0.11744(3) 0.0240(3) Uani 1 1 d .
N1 N 0.39909(17) 0.1864(3) 0.15606(10) 0.0241(9) Uani 1 1 d .
O1 O 0.52731(14) 0.3764(3) 0.13836(9) 0.0285(8) Uani 1 1 d .
C1 C 0.5229(2) 0.4498(4) 0.08184(13) 0.0242(10) Uani 1 1 d .
C2 C 0.5412(2) 0.5273(4) 0.05888(14) 0.0329(12) Uani 1 1 d .
H2 H 0.525 0.5321 0.0359 0.039 Uiso 1 1 calc R
C3 C 0.5824(3) 0.5963(4) 0.06943(16) 0.0394(14) Uani 1 1 d .
H3 H 0.5955 0.6461 0.0533 0.047 Uiso 1 1 calc R
C4 C 0.6051(2) 0.5938(4) 0.10349(15) 0.0351(13) Uani 1 1 d .
H4 H 0.6334 0.6419 0.1103 0.042 Uiso 1 1 calc R
C5 C 0.5867(2) 0.5214(4) 0.12787(14) 0.0282(11) Uani 1 1 d .
C6 C 0.5472(2) 0.4502(4) 0.11537(13) 0.0261(11) Uani 1 1 d .
C7 C 0.5650(2) 0.3199(4) 0.15995(13) 0.0253(10) Uani 1 1 d .
C8 C 0.5611(2) 0.2134(4) 0.15674(13) 0.0264(10) Uani 1 1 d .
C9 C 0.5931(2) 0.1544(4) 0.18063(13) 0.0295(11) Uani 1 1 d .
H9 H 0.5902 0.0816 0.1803 0.035 Uiso 1 1 calc R
C10 C 0.6291(2) 0.2024(5) 0.20472(15) 0.0368(13) Uani 1 1 d .
H10 H 0.65 0.1624 0.2213 0.044 Uiso 1 1 calc R
C11 C 0.6347(2) 0.3088(4) 0.20475(15) 0.0361(12) Uani 1 1 d .
H11 H 0.6614 0.3401 0.2203 0.043 Uiso 1 1 calc R
C12 C 0.6018(2) 0.3710(4) 0.18223(14) 0.0299(11) Uani 1 1 d .
C13 C 0.6804(2) 0.5603(5) 0.18474(18) 0.0455(15) Uani 1 1 d .
H13A H 0.7067 0.5206 0.1707 0.068 Uiso 1 1 calc R
H13B H 0.69 0.5517 0.2097 0.068 Uiso 1 1 calc R
H13C H 0.683 0.6332 0.1785 0.068 Uiso 1 1 calc R
C14 C 0.5552(3) 0.5830(5) 0.20263(18) 0.0463(15) Uani 1 1 d .
H14A H 0.5647 0.5748 0.2277 0.069 Uiso 1 1 calc R
H14B H 0.5176 0.5545 0.1977 0.069 Uiso 1 1 calc R
H14C H 0.5554 0.6562 0.1966 0.069 Uiso 1 1 calc R
C15 C 0.3481(2) 0.2323(3) 0.15716(13) 0.0225(10) Uani 1 1 d .
C16 C 0.3076(2) 0.2029(4) 0.18062(14) 0.0296(11) Uani 1 1 d .
H16 H 0.2718 0.2351 0.1809 0.035 Uiso 1 1 calc R
C17 C 0.3218(2) 0.1236(4) 0.20387(14) 0.0295(11) Uani 1 1 d .
H17 H 0.295 0.0999 0.2202 0.035 Uiso 1 1 calc R
C18 C 0.3744(2) 0.0798(4) 0.20322(13) 0.0285(11) Uani 1 1 d .
H18 H 0.3842 0.0272 0.2195 0.034 Uiso 1 1 calc R
C19 C 0.4126(2) 0.1118(4) 0.17904(13) 0.0279(11) Uani 1 1 d .
H19 H 0.4489 0.0809 0.1786 0.034 Uiso 1 1 calc R
C111 C 0.3517(2) 0.4535(4) 0.15128(15) 0.0330(12) Uani 1 1 d .
C112 C 0.4012(2) 0.5080(4) 0.15764(16) 0.0392(13) Uani 1 1 d .
H112 H 0.4354 0.4846 0.148 0.047 Uiso 1 1 calc R
C113 C 0.4006(3) 0.5958(5) 0.1778(2) 0.0587(19) Uani 1 1 d .
H113 H 0.4344 0.6336 0.1817 0.07 Uiso 1 1 calc R
C114 C 0.3509(4) 0.6290(5) 0.1923(2) 0.070(2) Uani 1 1 d .
H114 H 0.3505 0.6897 0.2062 0.084 Uiso 1 1 calc R
C115 C 0.3022(3) 0.5744(5) 0.1866(2) 0.068(2) Uani 1 1 d .
H115 H 0.2683 0.5973 0.1968 0.082 Uiso 1 1 calc R
C116 C 0.3018(3) 0.4862(5) 0.16625(19) 0.0507(17) Uani 1 1 d .
H116 H 0.2679 0.4486 0.1625 0.061 Uiso 1 1 calc R
C121 C 0.2952(2) 0.3334(4) 0.09475(15) 0.0340(12) Uani 1 1 d .
C122 C 0.2872(3) 0.2443(5) 0.0762(2) 0.061(2) Uani 1 1 d .
H122 H 0.3115 0.1872 0.0801 0.073 Uiso 1 1 calc R
C123 C 0.2432(4) 0.2382(7) 0.0513(3) 0.091(3) Uani 1 1 d .
H123 H 0.2373 0.1759 0.0387 0.109 Uiso 1 1 calc R
C124 C 0.2086(4) 0.3196(8) 0.0449(3) 0.086(3) Uani 1 1 d .
H124 H 0.1783 0.3139 0.0283 0.103 Uiso 1 1 calc R
C125 C 0.2180(3) 0.4105(7) 0.0626(3) 0.080(3) Uani 1 1 d .
H125 H 0.1949 0.4684 0.0575 0.096 Uiso 1 1 calc R
C126 C 0.2611(3) 0.4187(5) 0.0879(2) 0.0547(18) Uani 1 1 d .
H126 H 0.2671 0.4813 0.1003 0.066 Uiso 1 1 calc R
C211 C 0.4116(2) 0.4503(4) 0.05247(14) 0.0276(11) Uani 1 1 d .
C212 C 0.4021(2) 0.5427(4) 0.06961(16) 0.0359(13) Uani 1 1 d .
H212 H 0.425 0.5615 0.0894 0.043 Uiso 1 1 calc R
C213 C 0.3590(3) 0.6084(4) 0.0578(2) 0.0502(17) Uani 1 1 d .
H213 H 0.3522 0.6711 0.0698 0.06 Uiso 1 1 calc R
C214 C 0.3264(3) 0.5816(6) 0.0288(2) 0.0550(19) Uani 1 1 d .
H214 H 0.2972 0.6261 0.0207 0.066 Uiso 1 1 calc R
C215 C 0.3359(3) 0.4920(6) 0.01185(19) 0.0567(18) Uani 1 1 d .
H215 H 0.3135 0.4748 -0.0083 0.068 Uiso 1 1 calc R
C216 C 0.3778(2) 0.4248(5) 0.02336(16) 0.0418(14) Uani 1 1 d .
H216 H 0.3834 0.3616 0.0114 0.05 Uiso 1 1 calc R
C221 C 0.4827(2) 0.2846(4) 0.03145(13) 0.0260(10) Uani 1 1 d .
C222 C 0.5239(2) 0.3067(4) 0.00755(14) 0.0314(12) Uani 1 1 d .
H222 H 0.5478 0.3646 0.011 0.038 Uiso 1 1 calc R
C223 C 0.5302(3) 0.2430(4) -0.02163(17) 0.0438(15) Uani 1 1 d .
H223 H 0.5586 0.2574 -0.0381 0.053 Uiso 1 1 calc R
C224 C 0.4954(3) 0.1594(5) -0.02673(16) 0.0525(18) Uani 1 1 d .
H224 H 0.4999 0.1166 -0.0467 0.063 Uiso 1 1 calc R
C225 C 0.4540(3) 0.1374(5) -0.00311(16) 0.0471(16) Uani 1 1 d .
H225 H 0.4299 0.0801 -0.007 0.057 Uiso 1 1 calc R
C226 C 0.4476(2) 0.1987(4) 0.02623(14) 0.0354(12) Uani 1 1 d .
H226 H 0.4195 0.1827 0.0428 0.042 Uiso 1 1 calc R
C311 C 0.5179(2) 0.0266(4) 0.12109(13) 0.0268(11) Uani 1 1 d .
C312 C 0.5656(2) -0.0334(4) 0.12700(14) 0.0318(12) Uani 1 1 d .
H312 H 0.6015 -0.0016 0.1291 0.038 Uiso 1 1 calc R
C313 C 0.5613(3) -0.1382(4) 0.12979(16) 0.0422(14) Uani 1 1 d .
H313 H 0.5936 -0.1787 0.135 0.051 Uiso 1 1 calc R
C314 C 0.5092(3) -0.1844(4) 0.12487(18) 0.0479(16) Uani 1 1 d .
H314 H 0.5061 -0.2571 0.1265 0.057 Uiso 1 1 calc R
C315 C 0.4619(3) -0.1272(4) 0.11765(16) 0.0409(14) Uani 1 1 d .
H315 H 0.4266 -0.1602 0.114 0.049 Uiso 1 1 calc R
C316 C 0.4658(2) -0.0201(4) 0.11567(13) 0.0311(11) Uani 1 1 d .
H316 H 0.4333 0.0203 0.1107 0.037 Uiso 1 1 calc R
C321 C 0.5787(2) 0.1780(4) 0.08422(13) 0.0278(11) Uani 1 1 d .
C322 C 0.5769(2) 0.1125(4) 0.05509(14) 0.0309(11) Uani 1 1 d .
H322 H 0.5477 0.0628 0.0528 0.037 Uiso 1 1 calc R
C323 C 0.6169(2) 0.1193(4) 0.02976(16) 0.0384(13) Uani 1 1 d .
H323 H 0.6151 0.0741 0.0102 0.046 Uiso 1 1 calc R
C324 C 0.6595(3) 0.1910(5) 0.03231(17) 0.0421(14) Uani 1 1 d .
H324 H 0.6874 0.1947 0.0148 0.05 Uiso 1 1 calc R
C325 C 0.6611(3) 0.2577(5) 0.06081(18) 0.0426(15) Uani 1 1 d .
H325 H 0.6897 0.3087 0.0624 0.051 Uiso 1 1 calc R
C326 C 0.6219(2) 0.2509(4) 0.08667(16) 0.0357(13) Uani 1 1 d .
H326 H 0.6241 0.2958 0.1063 0.043 Uiso 1 1 calc R
S100 S 0.66288(6) 0.86337(11) 0.21620(4) 0.0391(3) Uani 1 1 d .
O101 O 0.68811(18) 0.8345(3) 0.18374(11) 0.0466(10) Uani 1 1 d .
O102 O 0.6485(3) 0.9683(4) 0.21944(15) 0.086(2) Uani 1 1 d .
O103 O 0.6217(2) 0.7913(5) 0.22836(17) 0.0763(16) Uani 1 1 d .
C100 C 0.7186(3) 0.8479(5) 0.24861(17) 0.0441(15) Uani 1 1 d .
F101 F 0.76265(19) 0.9064(4) 0.24129(13) 0.0879(17) Uani 1 1 d .
F102 F 0.73762(18) 0.7521(3) 0.25048(11) 0.0575(11) Uani 1 1 d .
F103 F 0.7024(2) 0.8727(3) 0.28086(10) 0.0653(11) Uani 1 1 d .
S200 S 0.31648(7) 0.93921(12) 0.06054(5) 0.0463(4) Uani 1 1 d .
O201 O 0.3480(3) 1.0303(5) 0.0580(2) 0.120(3) Uani 1 1 d .
O202 O 0.3531(3) 0.8550(5) 0.06362(17) 0.098(2) Uani 1 1 d .
O203 O 0.2698(3) 0.9257(9) 0.03899(18) 0.131(4) Uani 1 1 d .
C200 C 0.2885(3) 0.9478(7) 0.1038(2) 0.070(2) Uani 1 1 d .
F201 F 0.2479(4) 1.0216(7) 0.1038(2) 0.176(4) Uani 1 1 d .
F202 F 0.2610(3) 0.8687(5) 0.11395(14) 0.124(3) Uani 1 1 d .
F203 F 0.3242(3) 0.9748(8) 0.12756(18) 0.161(4) Uani 1 1 d .
C1S C 0.5 0.8692(8) 0.25 0.049(2) Uani 1 2 d S
Cl1 Cl 0.47472(18) 0.8561(3) 0.20551(9) 0.0616(9) Uani 0.5 1 d P
Cl2 Cl 0.5 1.0049(3) 0.25 0.162(3) Uani 1 2 d S
C2S C 0.5 0.2785(7) 0.25 0.052(2) Uani 1 2 d S
Cl3 Cl 0.45492(8) 0.35493(14) 0.22307(4) 0.0569(4) Uani 1 1 d .

loop_
_atom_site_aniso_label
_atom_site_aniso_U_11
_atom_site_aniso_U_22
_atom_site_aniso_U_33
_atom_site_aniso_U_23
_atom_site_aniso_U_13
_atom_site_aniso_U_12
Pt1 0.02512(12) 0.01721(11) 0.01966(12) -0.00025(7) 0.00082(8) -0.00114(7)
Si1 0.0328(8) 0.0283(7) 0.0326(8) -0.0043(6) -0.0050(6) -0.0053(6)
P1 0.0277(7) 0.0207(6) 0.0293(7) 0.0038(5) 0.0005(5) 0.0018(5)
P2 0.0308(7) 0.0174(6) 0.0199(6) 0.0007(5) -0.0012(5) -0.0021(5)
P3 0.0260(6) 0.0213(6) 0.0245(7) 0.0007(5) -0.0017(5) -0.0018(5)
N1 0.029(2) 0.020(2) 0.023(2) -0.0019(16) -0.0020(17) 0.0033(16)
O1 0.0279(18) 0.0245(17) 0.033(2) 0.0076(14) -0.0074(15) -0.0061(14)
C1 0.028(3) 0.019(2) 0.026(3) 0.0007(19) 0.001(2) -0.0016(19)
C2 0.047(3) 0.024(3) 0.027(3) 0.002(2) -0.002(2) -0.006(2)
C3 0.056(4) 0.023(3) 0.039(3) 0.002(2) 0.002(3) -0.012(2)
C4 0.043(3) 0.020(2) 0.042(3) -0.004(2) -0.002(3) -0.010(2)
C5 0.032(3) 0.018(2) 0.034(3) -0.004(2) -0.004(2) -0.003(2)
C6 0.028(3) 0.021(2) 0.029(3) 0.004(2) 0.003(2) 0.001(2)
C7 0.023(2) 0.030(3) 0.024(3) 0.002(2) -0.002(2) 0.000(2)
C8 0.025(3) 0.031(3) 0.023(3) 0.000(2) -0.002(2) -0.003(2)
C9 0.036(3) 0.026(3) 0.027(3) -0.001(2) -0.004(2) 0.001(2)
C10 0.040(3) 0.041(3) 0.029(3) 0.000(2) -0.013(2) 0.006(3)
C11 0.035(3) 0.040(3) 0.033(3) -0.006(2) -0.010(2) -0.002(2)
C12 0.032(3) 0.033(3) 0.025(3) 0.002(2) -0.005(2) 0.002(2)
C13 0.034(3) 0.046(3) 0.056(4) -0.012(3) -0.004(3) -0.006(3)
C14 0.052(4) 0.039(3) 0.048(4) -0.011(3) 0.004(3) -0.007(3)
C15 0.025(2) 0.019(2) 0.024(3) -0.0016(18) -0.003(2) -0.0024(18)
C16 0.024(3) 0.030(3) 0.034(3) 0.001(2) 0.003(2) 0.000(2)
C17 0.030(3) 0.031(3) 0.028(3) 0.002(2) 0.009(2) -0.006(2)
C18 0.037(3) 0.024(2) 0.024(3) 0.002(2) -0.001(2) -0.003(2)
C19 0.031(3) 0.026(3) 0.026(3) 0.000(2) 0.005(2) 0.001(2)
C111 0.036(3) 0.022(3) 0.041(3) 0.002(2) 0.009(2) 0.006(2)
C112 0.041(3) 0.033(3) 0.043(3) -0.007(2) 0.002(3) 0.007(2)
C113 0.058(4) 0.039(4) 0.079(5) -0.023(3) -0.001(4) 0.001(3)
C114 0.082(5) 0.039(4) 0.089(6) -0.030(4) 0.020(5) 0.005(4)
C115 0.068(5) 0.039(4) 0.099(6) -0.017(4) 0.039(4) 0.003(3)
C116 0.053(4) 0.031(3) 0.069(5) -0.004(3) 0.025(3) 0.001(3)
C121 0.024(3) 0.038(3) 0.040(3) 0.009(2) -0.004(2) 0.002(2)
C122 0.065(5) 0.046(4) 0.069(5) -0.001(3) -0.037(4) 0.003(3)
C123 0.104(8) 0.065(5) 0.100(8) -0.004(5) -0.069(6) -0.009(5)
C124 0.070(6) 0.086(7) 0.100(7) 0.022(5) -0.054(5) -0.006(5)
C125 0.056(5) 0.065(5) 0.117(8) 0.040(5) -0.035(5) 0.007(4)
C126 0.039(4) 0.043(4) 0.082(5) 0.019(3) -0.008(3) 0.007(3)
C211 0.032(3) 0.020(2) 0.030(3) 0.010(2) -0.002(2) -0.001(2)
C212 0.036(3) 0.024(3) 0.047(3) 0.007(2) -0.007(2) 0.000(2)
C213 0.039(3) 0.025(3) 0.087(5) 0.016(3) 0.011(3) 0.007(2)
C214 0.044(4) 0.056(4) 0.064(5) 0.034(4) -0.003(3) 0.013(3)
C215 0.053(4) 0.070(5) 0.047(4) 0.015(3) -0.014(3) 0.001(3)
C216 0.042(3) 0.047(3) 0.035(3) 0.004(3) -0.008(3) 0.003(3)
C221 0.035(3) 0.023(2) 0.021(3) -0.0005(19) -0.005(2) 0.000(2)
C222 0.044(3) 0.020(2) 0.030(3) 0.000(2) 0.005(2) -0.002(2)
C223 0.065(4) 0.034(3) 0.033(3) 0.002(2) 0.015(3) 0.000(3)
C224 0.096(5) 0.033(3) 0.029(3) -0.012(2) 0.014(3) -0.009(3)
C225 0.075(4) 0.034(3) 0.033(3) -0.011(3) 0.003(3) -0.014(3)
C226 0.050(3) 0.030(3) 0.027(3) -0.004(2) 0.006(2) -0.010(2)
C311 0.037(3) 0.020(2) 0.024(3) 0.0017(19) 0.001(2) -0.005(2)
C312 0.043(3) 0.023(3) 0.029(3) -0.002(2) -0.003(2) -0.002(2)
C313 0.054(4) 0.030(3) 0.042(3) -0.001(2) -0.008(3) 0.006(3)
C314 0.065(4) 0.022(3) 0.056(4) 0.004(3) -0.001(3) -0.011(3)
C315 0.047(3) 0.029(3) 0.047(4) 0.001(2) 0.002(3) -0.013(3)
C316 0.039(3) 0.027(3) 0.027(3) -0.001(2) 0.000(2) -0.002(2)
C321 0.030(3) 0.025(2) 0.028(3) 0.000(2) -0.004(2) -0.004(2)
C322 0.036(3) 0.025(3) 0.032(3) 0.002(2) 0.004(2) -0.004(2)
C323 0.049(3) 0.029(3) 0.038(3) -0.003(2) 0.009(3) 0.006(2)
C324 0.042(3) 0.038(3) 0.046(4) 0.005(3) 0.012(3) -0.004(3)
C325 0.036(3) 0.042(3) 0.049(4) -0.001(3) 0.009(3) -0.012(2)
C326 0.039(3) 0.031(3) 0.037(3) -0.005(2) -0.002(3) -0.004(2)
S100 0.0346(7) 0.0332(7) 0.0492(9) -0.0072(6) -0.0055(6) 0.0088(6)
O101 0.044(2) 0.049(2) 0.047(3) 0.000(2) -0.0068(19) 0.0072(19)
O102 0.134(5) 0.048(3) 0.074(4) -0.017(3) -0.040(4) 0.047(3)
O103 0.039(3) 0.087(4) 0.103(5) -0.009(3) 0.016(3) -0.021(3)
C100 0.049(4) 0.037(3) 0.046(4) 0.006(3) 0.000(3) -0.005(3)
F101 0.068(3) 0.116(4) 0.078(3) 0.037(3) -0.032(2) -0.049(3)
F102 0.068(3) 0.055(2) 0.049(2) 0.0078(17) 0.005(2) 0.0307(19)
F103 0.100(3) 0.054(2) 0.042(2) -0.0052(18) -0.004(2) 0.017(2)
S200 0.0416(8) 0.0344(8) 0.0628(11) -0.0011(7) -0.0007(7) 0.0000(6)
O201 0.118(6) 0.058(4) 0.187(8) -0.024(4) 0.088(6) -0.029(4)
O202 0.137(6) 0.085(4) 0.072(4) -0.019(3) -0.005(4) 0.063(4)
O203 0.051(4) 0.273(12) 0.067(4) 0.042(6) -0.018(3) -0.037(5)
C200 0.051(4) 0.080(6) 0.080(6) -0.026(5) 0.008(4) -0.023(4)
F201 0.163(7) 0.186(8) 0.185(8) 0.034(6) 0.121(7) 0.086(6)
F202 0.186(7) 0.132(5) 0.053(3) 0.000(3) 0.010(4) -0.090(5)
F203 0.099(4) 0.289(11) 0.097(5) -0.119(6) 0.015(4) -0.074(6)
C1S 0.050(5) 0.057(6) 0.039(5) 0 0.004(4) 0
Cl1 0.093(3) 0.0505(19) 0.0412(19) -0.0130(14) -0.0057(17) 0.0157(18)
Cl2 0.071(2) 0.063(2) 0.349(9) 0 -0.087(4) 0
C2S 0.065(6) 0.042(5) 0.050(6) 0 0.006(5) 0
Cl3 0.0704(11) 0.0617(10) 0.0385(9) 0.0023(7) -0.0013(8) -0.0094(8)

loop_
_atom_type_symbol
_atom_type_description
_atom_type_scat_dispersion_real
_atom_type_scat_dispersion_imag
_atom_type_scat_source
C C 0.0033 0.0016 'International Tables Vol C Tables 4.2.6.8 and 6.1.1.4'
H H 0 0 'International Tables Vol C Tables 4.2.6.8 and 6.1.1.4'
N N 0.0061 0.0033 'International Tables Vol C Tables 4.2.6.8 and 6.1.1.4'
O O 0.0106 0.006 'International Tables Vol C Tables 4.2.6.8 and 6.1.1.4'
F F 0.0171 0.0103 'International Tables Vol C Tables 4.2.6.8 and 6.1.1.4'
Si Si 0.0817 0.0704 'International Tables Vol C Tables 4.2.6.8 and 6.1.1.4'
P P 0.1023 0.0942 'International Tables Vol C Tables 4.2.6.8 and 6.1.1.4'
S S 0.1246 0.1234 'International Tables Vol C Tables 4.2.6.8 and 6.1.1.4'
Pt Pt -1.7033 8.3905 'International Tables Vol C Tables 4.2.6.8 and 6.1.1.4'
Cl Cl 0.1484 0.1585 'International Tables Vol C Tables 4.2.6.8 and 6.1.1.4'

loop_
_geom_angle_atom_site_label_1
_geom_angle_atom_site_label_2
_geom_angle_atom_site_label_3
_geom_angle
_geom_angle_site_symmetry_1
_geom_angle_site_symmetry_3
N1 Pt1 P2 168.49(11) . .
N1 Pt1 P1 69.07(11) . .
P2 Pt1 P1 99.42(5) . .
N1 Pt1 P3 96.52(11) . .
P2 Pt1 P3 94.93(5) . .
P1 Pt1 P3 164.90(5) . .
C13 Si1 C14 112.3(3) . .
C13 Si1 C12 111.9(3) . .
C14 Si1 C12 110.8(3) . .
C13 Si1 C5 112.6(3) . .
C14 Si1 C5 109.7(3) . .
C12 Si1 C5 98.8(2) . .
C121 P1 C111 110.3(3) . .
C121 P1 C15 110.8(2) . .
C111 P1 C15 105.4(2) . .
C121 P1 Pt1 122.51(19) . .
C111 P1 Pt1 119.08(18) . .
C15 P1 Pt1 83.22(16) . .
C221 P2 C1 112.5(2) . .
C221 P2 C211 103.8(2) . .
C1 P2 C211 102.7(2) . .
C221 P2 Pt1 110.08(17) . .
C1 P2 Pt1 112.66(17) . .
C211 P2 Pt1 114.57(17) . .
C8 P3 C311 108.2(2) . .
C8 P3 C321 101.8(2) . .
C311 P3 C321 101.4(2) . .
C8 P3 Pt1 105.09(17) . .
C311 P3 Pt1 116.74(17) . .
C321 P3 Pt1 122.20(17) . .
C19 N1 C15 120.1(4) . .
C19 N1 Pt1 136.3(3) . .
C15 N1 Pt1 103.6(3) . .
C6 O1 C7 120.4(4) . .
C6 C1 C2 116.1(4) . .
C6 C1 P2 122.4(4) . .
C2 C1 P2 121.2(4) . .
C3 C2 C1 120.7(5) . .
C2 C3 C4 120.8(5) . .
C3 C4 C5 120.9(5) . .
C6 C5 C4 116.0(5) . .
C6 C5 Si1 117.3(4) . .
C4 C5 Si1 126.7(4) . .
O1 C6 C1 115.8(4) . .
O1 C6 C5 118.7(4) . .
C1 C6 C5 125.4(5) . .
C12 C7 C8 125.1(5) . .
C12 C7 O1 119.6(4) . .
C8 C7 O1 115.3(4) . .
C7 C8 C9 116.9(4) . .
C7 C8 P3 116.0(4) . .
C9 C8 P3 126.2(4) . .
C10 C9 C8 120.0(5) . .
C9 C10 C11 120.4(5) . .
C10 C11 C12 121.4(5) . .
C7 C12 C11 115.8(5) . .
C7 C12 Si1 116.7(4) . .
C11 C12 Si1 127.2(4) . .
N1 C15 C16 122.4(4) . .
N1 C15 P1 103.6(3) . .
C16 C15 P1 133.8(4) . .
C15 C16 C17 116.9(5) . .
C18 C17 C16 120.1(5) . .
C19 C18 C17 120.1(5) . .
N1 C19 C18 120.3(5) . .
C112 C111 C116 119.8(5) . .
C112 C111 P1 119.8(4) . .
C116 C111 P1 120.4(5) . .
C113 C112 C111 120.2(6) . .
C112 C113 C114 120.0(7) . .
C115 C114 C113 120.0(6) . .
C114 C115 C116 120.9(7) . .
C115 C116 C111 119.1(6) . .
C122 C121 C126 120.3(6) . .
C122 C121 P1 116.9(4) . .
C126 C121 P1 122.7(5) . .
C121 C122 C123 119.4(7) . .
C124 C123 C122 121.2(8) . .
C123 C124 C125 119.3(7) . .
C124 C125 C126 120.8(7) . .
C125 C126 C121 118.9(7) . .
C212 C211 C216 118.9(5) . .
C212 C211 P2 119.8(4) . .
C216 C211 P2 121.3(4) . .
C211 C212 C213 120.2(6) . .
C214 C213 C212 119.7(6) . .
C215 C214 C213 120.1(6) . .
C214 C215 C216 121.2(7) . .
C215 C216 C211 119.8(6) . .
C222 C221 C226 120.0(5) . .
C222 C221 P2 125.2(4) . .
C226 C221 P2 114.8(4) . .
C221 C222 C223 119.3(5) . .
C224 C223 C222 120.4(6) . .
C225 C224 C223 120.4(5) . .
C224 C225 C226 120.1(6) . .
C225 C226 C221 119.7(5) . .
C312 C311 C316 119.9(5) . .
C312 C311 P3 120.1(4) . .
C316 C311 P3 119.8(4) . .
C313 C312 C311 120.5(5) . .
C312 C313 C314 119.3(6) . .
C315 C314 C313 121.2(5) . .
C314 C315 C316 119.8(5) . .
C311 C316 C315 119.1(5) . .
C326 C321 C322 118.4(5) . .
C326 C321 P3 122.6(4) . .
C322 C321 P3 119.0(4) . .
C323 C322 C321 120.5(5) . .
C322 C323 C324 120.9(5) . .
C323 C324 C325 119.0(5) . .
C326 C325 C324 120.8(5) . .
C325 C326 C321 120.3(5) . .
O102 S100 O101 115.7(3) . .
O102 S100 O103 115.7(4) . .
O101 S100 O103 114.0(3) . .
O102 S100 C100 102.9(3) . .
O101 S100 C100 104.2(3) . .
O103 S100 C100 101.6(3) . .
F102 C100 F101 106.3(6) . .
F102 C100 F103 106.4(5) . .
F101 C100 F103 107.3(5) . .
F102 C100 S100 112.7(4) . .
F101 C100 S100 111.3(4) . .
F103 C100 S100 112.4(4) . .
O203 S200 O202 116.1(6) . .
O203 S200 O201 119.3(6) . .
O202 S200 O201 109.6(5) . .
O203 S200 C200 104.2(4) . .
O202 S200 C200 102.4(4) . .
O201 S200 C200 102.6(4) . .
F203 C200 F202 110.0(9) . .
F203 C200 F201 105.4(9) . .
F202 C200 F201 101.6(7) . .
F203 C200 S200 114.5(6) . .
F202 C200 S200 115.4(6) . .
F201 C200 S200 108.8(7) . .
Cl2 C1S Cl1 95.5(3) . .
Cl2 C1S Cl1 95.5(3) . 2_655
Cl1 C1S Cl1 169.1(7) . 2_655
Cl3 C2S Cl3 111.7(5) 2_655 .

loop_
_geom_bond_atom_site_label_1
_geom_bond_atom_site_label_2
_geom_bond_distance
_geom_bond_site_symmetry_2
Pt1 N1 2.110(4) .
Pt1 P2 2.2642(13) .
Pt1 P1 2.3024(13) .
Pt1 P3 2.3826(13) .
Si1 C13 1.851(6) .
Si1 C14 1.859(6) .
Si1 C12 1.881(5) .
Si1 C5 1.890(6) .
P1 C121 1.791(5) .
P1 C111 1.812(5) .
P1 C15 1.817(5) .
P2 C221 1.812(5) .
P2 C1 1.822(5) .
P2 C211 1.825(5) .
P3 C8 1.823(5) .
P3 C311 1.826(5) .
P3 C321 1.835(5) .
N1 C19 1.341(7) .
N1 C15 1.351(6) .
O1 C6 1.389(6) .
O1 C7 1.409(6) .
C1 C6 1.389(7) .
C1 C2 1.408(7) .
C2 C3 1.382(8) .
C3 C4 1.393(8) .
C4 C5 1.399(8) .
C5 C6 1.394(7) .
C7 C12 1.375(7) .
C7 C8 1.394(7) .
C8 C9 1.401(7) .
C9 C10 1.388(8) .
C10 C11 1.390(9) .
C11 C12 1.404(8) .
C15 C16 1.381(7) .
C16 C17 1.395(7) .
C17 C18 1.374(7) .
C18 C19 1.373(7) .
C111 C112 1.389(8) .
C111 C116 1.394(8) .
C112 C113 1.376(9) .
C113 C114 1.384(10) .
C114 C115 1.371(11) .
C115 C116 1.385(10) .
C121 C122 1.369(9) .
C121 C126 1.396(8) .
C122 C123 1.396(10) .
C123 C124 1.360(13) .
C124 C125 1.377(13) .
C125 C126 1.393(11) .
C211 C212 1.389(8) .
C211 C216 1.394(8) .
C212 C213 1.400(8) .
C213 C214 1.380(11) .
C214 C215 1.354(11) .
C215 C216 1.389(9) .
C221 C222 1.383(7) .
C221 C226 1.406(7) .
C222 C223 1.396(8) .
C223 C224 1.378(9) .
C224 C225 1.376(9) .
C225 C226 1.383(8) .
C311 C312 1.390(8) .
C311 C316 1.390(7) .
C312 C313 1.372(8) .
C313 C314 1.385(9) .
C314 C315 1.369(9) .
C315 C316 1.399(8) .
C321 C326 1.398(7) .
C321 C322 1.398(7) .
C322 C323 1.371(8) .
C323 C324 1.380(8) .
C324 C325 1.389(9) .
C325 C326 1.373(9) .
S100 O102 1.413(5) .
S100 O101 1.435(5) .
S100 O103 1.438(5) .
S100 C100 1.800(7) .
C100 F102 1.327(7) .
C100 F101 1.330(7) .
C100 F103 1.334(8) .
S200 O203 1.375(6) .
S200 O202 1.402(6) .
S200 O201 1.406(6) .
S200 C200 1.792(9) .
C200 F203 1.276(9) .
C200 F202 1.282(10) .
C200 F201 1.360(11) .
C1S Cl2 1.765(11) .
C1S Cl1 1.792(4) .
C1S Cl1 1.792(4) 2_655
C2S Cl3 1.771(6) 2_655
C2S Cl3 1.771(6) .
